data_7713884
loop_
_publ_author_name
'Brouillet, Etienne Volcan'
'Brown, Scott'
'Kennedy, Alan'
'Rae, Annabel'
'Walton, Heather'
'Robertson, Stuart Duncan'

_publ_section_title
;
 Atom economic access to cationic magnesium complexes
;
_journal_name_full 'Dalton Transactions'
_journal_paper_doi 10.1039/D3DT02669H
_journal_year 2023
_chemical_formula_sum 'C53 H73 Al Mg N6 O2'
_chemical_formula_weight 877.46
_chemical_properties_physical Air-sensitive,Moisture-sensitive,Oxygen-sensitive
_space_group_crystal_system monoclinic
_space_group_IT_number 15
_space_group_name_Hall '-C 2yc'
_space_group_name_H-M_alt 'C 1 2/c 1'
_atom_sites_solution_hydrogens mixed
_audit_creation_method SHELXL-2018/3
_audit_update_record
;
2021-03-26 deposited with the CCDC.	2023-09-01 downloaded from the CCDC.
;
_cell_angle_alpha 90
_cell_angle_beta 92.726(3)
_cell_angle_gamma 90
_cell_formula_units_Z 8
_cell_length_a 38.2698(12)
_cell_length_b 9.7287(3)
_cell_length_c 27.2433(8)
_cell_measurement_reflns_used 10432
_cell_measurement_temperature 123(2)
_cell_measurement_theta_max 73.0820
_cell_measurement_theta_min 4.6010
_cell_volume 10131.6(5)
_computing_cell_refinement CrysalisPro
_computing_data_collection CrysalisPro
_computing_data_reduction CrysalisPro
_computing_publication_material 'SHELXL in WINGX'
_computing_structure_refinement 'SHELXL-2018/3 (Sheldrick, 2018)'
_computing_structure_solution SIR92
_diffrn_ambient_temperature 123(2)
_diffrn_measured_fraction_theta_full 0.998
_diffrn_measured_fraction_theta_max 0.998
_diffrn_measurement_device_type 'Oxford Diffraction Gemini S'
_diffrn_measurement_method 'omega scans'
_diffrn_radiation_type CuK\a
_diffrn_radiation_wavelength 1.54184
_diffrn_reflns_av_R_equivalents 0.0712
_diffrn_reflns_av_unetI/netI 0.0574
_diffrn_reflns_Laue_measured_fraction_full 0.998
_diffrn_reflns_Laue_measured_fraction_max 0.998
_diffrn_reflns_limit_h_max 46
_diffrn_reflns_limit_h_min -46
_diffrn_reflns_limit_k_max 11
_diffrn_reflns_limit_k_min -11
_diffrn_reflns_limit_l_max 33
_diffrn_reflns_limit_l_min -23
_diffrn_reflns_number 33647
_diffrn_reflns_point_group_measured_fraction_full 0.998
_diffrn_reflns_point_group_measured_fraction_max 0.998
_diffrn_reflns_theta_full 69.999
_diffrn_reflns_theta_max 69.999
_diffrn_reflns_theta_min 5.678
_diffrn_source 'sealed tube'
_exptl_absorpt_coefficient_mu 0.812
_exptl_absorpt_correction_T_max 1.00000
_exptl_absorpt_correction_T_min 0.60965
_exptl_absorpt_correction_type multi-scan
_exptl_absorpt_process_details
;
CrysAlisPro, Agilent Technologies,
Version 1.171.37.35 (release 13-08-2014 CrysAlis171 .NET)
(compiled Aug 13 2014,18:06:01)
Empirical absorption correction using spherical harmonics,
 implemented in SCALE3 ABSPACK scaling algorithm.
;
_exptl_crystal_colour colourless
_exptl_crystal_density_diffrn 1.151
_exptl_crystal_description 'fragment from plate'
_exptl_crystal_F_000 3792
_exptl_crystal_size_max 0.2
_exptl_crystal_size_mid 0.1
_exptl_crystal_size_min 0.1
_refine_diff_density_max 0.373
_refine_diff_density_min -0.304
_refine_diff_density_rms 0.058
_refine_ls_extinction_method none
_refine_ls_goodness_of_fit_ref 1.069
_refine_ls_hydrogen_treatment constr
_refine_ls_matrix_type full
_refine_ls_number_parameters 629
_refine_ls_number_reflns 9585
_refine_ls_number_restraints 85
_refine_ls_restrained_S_all 1.070
_refine_ls_R_factor_all 0.0748
_refine_ls_R_factor_gt 0.0523
_refine_ls_shift/su_max 0.001
_refine_ls_shift/su_mean 0.000
_refine_ls_structure_factor_coef Fsqd
_refine_ls_weighting_details 'w=1/[\s^2^(Fo^2^)+(0.0758P)^2^+3.1476P] where P=(Fo^2^+2Fc^2^)/3'
_refine_ls_weighting_scheme calc
_refine_ls_wR_factor_gt 0.1326
_refine_ls_wR_factor_ref 0.1603
_reflns_Friedel_coverage 0.000
_reflns_number_gt 7059
_reflns_number_total 9585
_reflns_threshold_expression 'I > 2\s(I)'
_cod_data_source_file d3dt02669h2.cif
_cod_data_source_block evb254b
_cod_original_sg_symbol_H-M 'C 2/c'
_cod_database_code 7713884
_shelx_shelxl_version_number 2018/3
_shelx_space_group_comment
;
The symmetry employed for this shelxl refinement is uniquely defined
by the following loop, which should always be used as a source of
symmetry information in preference to the above space-group names.
They are only intended as comments.
;

loop_
_space_group_symop_operation_xyz
'x, y, z'
'-x, y, -z+1/2'
'x+1/2, y+1/2, z'
'-x+1/2, y+1/2, -z+1/2'
'-x, -y, -z'
'x, -y, z-1/2'
'-x+1/2, -y+1/2, -z'
'x+1/2, -y+1/2, z-1/2'

loop_
_atom_site_label
_atom_site_type_symbol
_atom_site_fract_x
_atom_site_fract_y
_atom_site_fract_z
_atom_site_U_iso_or_equiv
_atom_site_adp_type
_atom_site_occupancy
_atom_site_site_symmetry_order
_atom_site_calc_flag
_atom_site_refinement_flags_posn
_atom_site_refinement_flags_adp
_atom_site_refinement_flags_occupancy
_atom_site_disorder_assembly
_atom_site_disorder_group
Mg1 Mg 0.36693(2) 0.89676(7) 0.63245(2) 0.02763(17) Uani 1 1 d . . . . .
Al1 Al 0.41724(2) 1.18386(7) 0.40459(2) 0.03577(17) Uani 1 1 d . . . . .
O1 O 0.35926(4) 0.77895(14) 0.69059(5) 0.0336(3) Uani 1 1 d . . . . .
O2 O 0.41505(4) 0.83752(16) 0.61808(6) 0.0372(4) Uani 1 1 d . . . . .
N6 N 0.36073(4) 1.09812(17) 0.64518(6) 0.0292(4) Uani 1 1 d . . . . .
N5 N 0.33368(4) 0.88671(17) 0.57257(6) 0.0270(4) Uani 1 1 d . . . . .
N1 N 0.36885(5) 1.17312(19) 0.39632(7) 0.0358(4) Uani 1 1 d . . . . .
N4 N 0.42813(5) 1.28007(19) 0.46162(7) 0.0369(4) Uani 1 1 d . . . . .
C23 C 0.27152(6) 0.7986(2) 0.61866(8) 0.0355(5) Uani 1 1 d . . . . .
H23 H 0.290702 0.844949 0.638610 0.043 Uiso 1 1 calc R U . . .
N2 N 0.43640(5) 1.0100(2) 0.40949(8) 0.0449(5) Uani 1 1 d . . . . .
C22 C 0.33298(6) 0.6790(2) 0.51955(8) 0.0306(4) Uani 1 1 d . . . . .
C18 C 0.28843(6) 0.7109(2) 0.58026(8) 0.0315(4) Uani 1 1 d . . . . .
C34 C 0.36443(6) 1.1574(2) 0.69330(8) 0.0305(4) Uani 1 1 d . . . . .
C29 C 0.32801(5) 1.0001(2) 0.54615(7) 0.0296(4) Uani 1 1 d . . . . .
C39 C 0.39761(6) 1.1907(2) 0.71446(8) 0.0351(5) Uani 1 1 d . . . . .
C17 C 0.31814(5) 0.7583(2) 0.55624(7) 0.0284(4) Uani 1 1 d . . . . .
C32 C 0.35145(6) 1.1797(2) 0.60720(8) 0.0319(5) Uani 1 1 d . . . . .
C21 C 0.31793(6) 0.5516(2) 0.50804(8) 0.0373(5) Uani 1 1 d . . . . .
H21 H 0.327918 0.495950 0.483724 0.045 Uiso 1 1 calc R U . . .
C35 C 0.33419(6) 1.1747(2) 0.72045(8) 0.0340(5) Uani 1 1 d . . . . .
C26 C 0.36520(6) 0.7234(2) 0.49330(8) 0.0352(5) Uani 1 1 d . . . . .
H26 H 0.371308 0.818903 0.504188 0.042 Uiso 1 1 calc R U . . .
C36 C 0.33819(7) 1.2217(2) 0.76857(8) 0.0404(5) Uani 1 1 d . . . . .
H36 H 0.318065 1.232445 0.787328 0.048 Uiso 1 1 calc R U . . .
C38 C 0.39989(7) 1.2377(3) 0.76260(9) 0.0433(6) Uani 1 1 d . . . . .
H38 H 0.422206 1.259802 0.777250 0.052 Uiso 1 1 calc R U . . .
C49 C 0.36793(7) 0.8113(2) 0.74245(8) 0.0394(5) Uani 1 1 d D . . . .
H49A H 0.392753 0.839106 0.746866 0.047 Uiso 0.758(5) 1 d R U P A 1
H49B H 0.353064 0.887175 0.753797 0.047 Uiso 0.758(5) 1 d R U P A 1
H49C H 0.393553 0.809866 0.749266 0.047 Uiso 0.242(5) 1 d R U P A 2
H49D H 0.358814 0.902935 0.751176 0.047 Uiso 0.242(5) 1 d R U P A 2
C19 C 0.27447(6) 0.5831(2) 0.56700(8) 0.0363(5) Uani 1 1 d . . . . .
H19 H 0.254658 0.549547 0.582980 0.044 Uiso 1 1 calc R U . . .
C31 C 0.33881(6) 1.1327(2) 0.56133(8) 0.0320(5) Uani 1 1 d . . . . .
H31 H 0.337213 1.200891 0.536357 0.038 Uiso 1 1 calc R U . . .
C40 C 0.29769(6) 1.1438(2) 0.69861(8) 0.0386(5) Uani 1 1 d . . . . .
H40 H 0.300025 1.108977 0.664389 0.046 Uiso 1 1 calc R U . . .
C20 C 0.28896(6) 0.5046(2) 0.53107(9) 0.0393(5) Uani 1 1 d . . . . .
H20 H 0.278976 0.418182 0.522194 0.047 Uiso 1 1 calc R U . . .
C33 C 0.35360(7) 1.3343(2) 0.61343(9) 0.0420(6) Uani 1 1 d . . . . .
H33A H 0.331989 1.368064 0.627122 0.063 Uiso 1 1 calc R U . . .
H33B H 0.356645 1.377398 0.581412 0.063 Uiso 1 1 calc R U . . .
H33C H 0.373552 1.357307 0.635799 0.063 Uiso 1 1 calc R U . . .
C50 C 0.43613(6) 0.9036(3) 0.58107(9) 0.0425(6) Uani 1 1 d D . . . .
H50A H 0.428183 0.875947 0.547430 0.051 Uiso 0.860(10) 1 d R U P B 1
H50B H 0.434933 1.004978 0.583778 0.051 Uiso 0.860(10) 1 d R U P B 1
H50C H 0.423313 0.903769 0.548679 0.051 Uiso 0.140(10) 1 d R U P B 2
H50D H 0.441293 0.999937 0.590639 0.051 Uiso 0.140(10) 1 d R U P B 2
C2 C 0.31466(7) 1.1156(3) 0.36816(9) 0.0442(6) Uani 1 1 d . . . . .
H2 H 0.295692 1.066056 0.352961 0.053 Uiso 1 1 calc R U . . .
C28 C 0.35901(7) 0.7251(3) 0.43728(9) 0.0482(6) Uani 1 1 d . . . . .
H28A H 0.355179 0.630964 0.425359 0.072 Uiso 1 1 calc R U . . .
H28B H 0.379508 0.764153 0.422169 0.072 Uiso 1 1 calc R U . . .
H28C H 0.338373 0.781149 0.428502 0.072 Uiso 1 1 calc R U . . .
C1 C 0.34884(6) 1.0757(2) 0.37173(9) 0.0386(5) Uani 1 1 d . . . . .
H1 H 0.357572 0.992253 0.358990 0.046 Uiso 1 1 calc R U . . .
C46 C 0.34780(7) 0.6363(2) 0.68749(9) 0.0461(6) Uani 1 1 d D . . . .
H46A H 0.328910 0.624457 0.661788 0.055 Uiso 0.758(5) 1 d R U P A 1
H46B H 0.367460 0.574417 0.680368 0.055 Uiso 0.758(5) 1 d R U P A 1
H46C H 0.321990 0.631786 0.683558 0.055 Uiso 0.242(5) 1 d R U P A 2
H46D H 0.357850 0.590797 0.658878 0.055 Uiso 0.242(5) 1 d R U P A 2
C3 C 0.31294(7) 1.2443(3) 0.39133(10) 0.0486(6) Uani 1 1 d . . . . .
H3 H 0.292541 1.298319 0.394891 0.058 Uiso 1 1 calc R U . . .
C30 C 0.30866(6) 0.9945(2) 0.49671(8) 0.0358(5) Uani 1 1 d . . . . .
H30A H 0.325522 0.991856 0.470753 0.054 Uiso 1 1 calc R U . . .
H30B H 0.293824 1.076092 0.492457 0.054 Uiso 1 1 calc R U . . .
H30C H 0.294050 0.911723 0.494759 0.054 Uiso 1 1 calc R U . . .
C4 C 0.34616(7) 1.2767(2) 0.40776(9) 0.0434(6) Uani 1 1 d . . . . .
H4 H 0.352678 1.358967 0.424635 0.052 Uiso 1 1 calc R U . . .
C43 C 0.43078(6) 1.1778(2) 0.68631(9) 0.0387(5) Uani 1 1 d . . . . .
H43 H 0.423879 1.146805 0.652218 0.046 Uiso 1 1 calc R U . . .
C16 C 0.41536(7) 1.2488(3) 0.50629(9) 0.0442(6) Uani 1 1 d . . . . .
H16 H 0.395657 1.191761 0.511047 0.053 Uiso 1 1 calc R U . . .
C27 C 0.39622(6) 0.6302(3) 0.50749(10) 0.0448(6) Uani 1 1 d . . . . .
H27A H 0.400185 0.630198 0.543297 0.067 Uiso 1 1 calc R U . . .
H27B H 0.417185 0.664224 0.492145 0.067 Uiso 1 1 calc R U . . .
H27C H 0.391166 0.536358 0.496138 0.067 Uiso 1 1 calc R U . . .
C37 C 0.37063(7) 1.2532(3) 0.78974(9) 0.0463(6) Uani 1 1 d . . . . .
H37 H 0.372813 1.285281 0.822682 0.056 Uiso 1 1 calc R U . . .
C25 C 0.24863(7) 0.9106(3) 0.59474(10) 0.0480(6) Uani 1 1 d . . . . .
H25A H 0.263178 0.972780 0.576116 0.072 Uiso 1 1 calc R U . . .
H25B H 0.237161 0.962608 0.620255 0.072 Uiso 1 1 calc R U . . .
H25C H 0.230829 0.868446 0.572492 0.072 Uiso 1 1 calc R U . . .
C13 C 0.45641(6) 1.3641(2) 0.47170(11) 0.0459(6) Uani 1 1 d . . . . .
H13 H 0.470756 1.401956 0.447604 0.055 Uiso 1 1 calc R U . . .
C24 C 0.24998(7) 0.7149(3) 0.65397(9) 0.0474(6) Uani 1 1 d . . . . .
H24A H 0.228743 0.680891 0.636491 0.071 Uiso 1 1 calc R U . . .
H24B H 0.243528 0.773420 0.681394 0.071 Uiso 1 1 calc R U . . .
H24C H 0.263888 0.636958 0.666637 0.071 Uiso 1 1 calc R U . . .
C41 C 0.27975(7) 1.0321(3) 0.72813(10) 0.0482(6) Uani 1 1 d . . . . .
H41A H 0.293167 0.946485 0.726720 0.072 Uiso 1 1 calc R U . . .
H41B H 0.256011 1.016771 0.714114 0.072 Uiso 1 1 calc R U . . .
H41C H 0.278612 1.061587 0.762409 0.072 Uiso 1 1 calc R U . . .
C14 C 0.46103(7) 1.3854(3) 0.52058(11) 0.0543(7) Uani 1 1 d . . . . .
H14 H 0.478633 1.440356 0.536637 0.065 Uiso 1 1 calc R U . . .
C45 C 0.44973(8) 1.3155(3) 0.68238(10) 0.0564(7) Uani 1 1 d . . . . .
H45A H 0.433265 1.385302 0.669495 0.085 Uiso 1 1 calc R U . . .
H45B H 0.468972 1.305966 0.660147 0.085 Uiso 1 1 calc R U . . .
H45C H 0.459081 1.343412 0.714977 0.085 Uiso 1 1 calc R U . . .
C44 C 0.45539(7) 1.0700(3) 0.70923(11) 0.0570(7) Uani 1 1 d . . . . .
H44A H 0.462066 1.096448 0.743095 0.086 Uiso 1 1 calc R U . . .
H44B H 0.476382 1.063459 0.690123 0.086 Uiso 1 1 calc R U . . .
H44C H 0.443543 0.980660 0.709216 0.086 Uiso 1 1 calc R U . . .
C42 C 0.27510(7) 1.2737(3) 0.69591(11) 0.0550(7) Uani 1 1 d . . . . .
H42A H 0.272471 1.309695 0.729130 0.082 Uiso 1 1 calc R U . . .
H42B H 0.252002 1.251348 0.680948 0.082 Uiso 1 1 calc R U . . .
H42C H 0.286354 1.343122 0.675940 0.082 Uiso 1 1 calc R U . . .
C53 C 0.43477(7) 0.7222(3) 0.63979(10) 0.0499(6) Uani 1 1 d . . . . .
H53A H 0.420935 0.636411 0.636674 0.060 Uiso 1 1 calc R U . . .
H53B H 0.440506 0.739511 0.675065 0.060 Uiso 1 1 calc R U . . .
C8 C 0.45560(7) 0.9629(3) 0.44997(11) 0.0526(7) Uani 1 1 d . . . . .
H8 H 0.459003 1.011611 0.480048 0.063 Uiso 1 1 calc R U . . .
C15 C 0.43487(8) 1.3110(3) 0.54297(10) 0.0548(7) Uani 1 1 d . . . . .
H15 H 0.431400 1.305054 0.577197 0.066 Uiso 1 1 calc R U . . .
C51 C 0.47263(8) 0.8518(4) 0.59183(18) 0.0554(11) Uani 0.860(10) 1 d . . P B 1
H51A H 0.485384 0.911299 0.616102 0.066 Uiso 0.860(10) 1 calc R U P B 1
H51B H 0.485859 0.847690 0.561502 0.066 Uiso 0.860(10) 1 calc R U P B 1
C48 C 0.36153(12) 0.6839(4) 0.77196(13) 0.0437(9) Uani 0.758(5) 1 d . . P A 1
H48A H 0.352052 0.706631 0.804155 0.052 Uiso 0.758(5) 1 calc R U P A 1
H48B H 0.383189 0.629155 0.777286 0.052 Uiso 0.758(5) 1 calc R U P A 1
C52 C 0.46726(7) 0.7105(3) 0.61235(12) 0.0607(8) Uani 1 1 d D . . . .
H52A H 0.487382 0.682013 0.634137 0.073 Uiso 0.860(10) 1 d R U P B 1
H52B H 0.464262 0.643795 0.585045 0.073 Uiso 0.860(10) 1 d R U P B 1
H52C H 0.487762 0.709554 0.635876 0.073 Uiso 0.140(10) 1 d R U P B 2
H52D H 0.466922 0.622194 0.594277 0.073 Uiso 0.140(10) 1 d R U P B 2
C5 C 0.43815(8) 0.9092(3) 0.37472(13) 0.0643(8) Uani 1 1 d . . . . .
H5 H 0.427057 0.912889 0.342805 0.077 Uiso 1 1 calc R U . . .
C7 C 0.46903(8) 0.8364(3) 0.44076(15) 0.0715(10) Uani 1 1 d . . . . .
H7 H 0.483099 0.781573 0.462746 0.086 Uiso 1 1 calc R U . . .
C6 C 0.45798(9) 0.8031(3) 0.39235(17) 0.0775(11) Uani 1 1 d . . . . .
H6 H 0.463394 0.721513 0.375149 0.093 Uiso 1 1 calc R U . . .
C47 C 0.33451(11) 0.6080(4) 0.73882(14) 0.0567(10) Uani 0.758(5) 1 d . . P A 1
H47A H 0.310725 0.645821 0.742212 0.068 Uiso 0.758(5) 1 calc R U P A 1
H47B H 0.334330 0.508375 0.746129 0.068 Uiso 0.758(5) 1 calc R U P A 1
N3 N 0.4381(5) 1.2920(13) 0.3553(6) 0.0413(18) Uani 0.563(17) 1 d . U P C 1
C9 C 0.43952(19) 1.4322(8) 0.3533(3) 0.0443(16) Uani 0.563(17) 1 d . U P C 1
H9 H 0.431461 1.491927 0.377949 0.053 Uiso 0.563(17) 1 calc R U P C 1
C10 C 0.45417(16) 1.4747(11) 0.3109(3) 0.055(2) Uani 0.563(17) 1 d . U P C 1
H10 H 0.458829 1.566774 0.301648 0.066 Uiso 0.563(17) 1 calc R U P C 1
C11 C 0.4609(2) 1.3562(14) 0.2841(3) 0.054(3) Uani 0.563(17) 1 d . U P C 1
H11 H 0.470371 1.352100 0.252552 0.065 Uiso 0.563(17) 1 calc R U P C 1
C12 C 0.4511(3) 1.2467(11) 0.3121(4) 0.0461(19) Uani 0.563(17) 1 d . U P C 1
H12 H 0.453090 1.152910 0.302839 0.055 Uiso 0.563(17) 1 calc R U P C 1
C51A C 0.4670(5) 0.811(2) 0.5701(8) 0.0554(11) Uani 0.140(10) 1 d D . P B 2
H51C H 0.463130 0.762902 0.538177 0.066 Uiso 0.140(10) 1 calc R U P B 2
H51D H 0.489137 0.863153 0.569870 0.066 Uiso 0.140(10) 1 calc R U P B 2
C47A C 0.3602(3) 0.5731(10) 0.7339(3) 0.0567(10) Uani 0.242(5) 1 d D . P A 2
H47C H 0.385901 0.562008 0.736699 0.068 Uiso 0.242(5) 1 calc R U P A 2
H47D H 0.348425 0.484866 0.740578 0.068 Uiso 0.242(5) 1 calc R U P A 2
C48A C 0.3467(3) 0.6951(10) 0.7654(5) 0.0437(9) Uani 0.242(5) 1 d D . P A 2
H48C H 0.321171 0.709271 0.760342 0.052 Uiso 0.242(5) 1 calc R U P A 2
H48D H 0.352826 0.683181 0.800866 0.052 Uiso 0.242(5) 1 calc R U P A 2
N3A N 0.4347(6) 1.2574(16) 0.3506(8) 0.0413(18) Uani 0.437(17) 1 d . U P C 2
C9A C 0.4353(4) 1.3929(16) 0.3378(6) 0.077(3) Uani 0.437(17) 1 d . U P C 2
H9A H 0.425522 1.466070 0.355718 0.092 Uiso 0.437(17) 1 calc R U P C 2
C10A C 0.4520(4) 1.4062(19) 0.2954(6) 0.088(4) Uani 0.437(17) 1 d . U P C 2
H10A H 0.455489 1.489894 0.278428 0.105 Uiso 0.437(17) 1 calc R U P C 2
C11A C 0.4630(3) 1.2791(18) 0.2811(4) 0.067(3) Uani 0.437(17) 1 d . U P C 2
H11A H 0.475138 1.258892 0.252379 0.080 Uiso 0.437(17) 1 calc R U P C 2
C12A C 0.4534(3) 1.1882(15) 0.3151(4) 0.047(2) Uani 0.437(17) 1 d . U P C 2
H12A H 0.458418 1.092609 0.315133 0.057 Uiso 0.437(17) 1 calc R U P C 2

loop_
_atom_site_aniso_label
_atom_site_aniso_U_11
_atom_site_aniso_U_22
_atom_site_aniso_U_33
_atom_site_aniso_U_23
_atom_site_aniso_U_13
_atom_site_aniso_U_12
Mg1 0.0314(4) 0.0278(3) 0.0237(4) -0.0003(3) 0.0015(3) 0.0033(3)
Al1 0.0377(4) 0.0399(3) 0.0299(4) -0.0006(3) 0.0038(3) 0.0037(3)
O1 0.0454(9) 0.0289(7) 0.0263(8) 0.0003(6) 0.0003(6) -0.0023(6)
O2 0.0364(8) 0.0410(8) 0.0349(9) 0.0057(7) 0.0076(6) 0.0104(7)
N6 0.0340(9) 0.0287(8) 0.0250(9) -0.0015(7) 0.0028(7) 0.0032(7)
N5 0.0280(9) 0.0294(8) 0.0238(9) -0.0005(7) 0.0028(6) 0.0008(7)
N1 0.0355(10) 0.0369(9) 0.0350(10) -0.0033(8) 0.0006(8) 0.0049(8)
N4 0.0384(10) 0.0389(9) 0.0339(10) -0.0010(8) 0.0050(8) -0.0037(8)
C23 0.0356(12) 0.0409(11) 0.0306(12) -0.0021(9) 0.0082(9) -0.0019(9)
N2 0.0390(11) 0.0417(10) 0.0538(13) -0.0042(10) -0.0008(9) 0.0053(9)
C22 0.0340(11) 0.0323(10) 0.0251(11) 0.0005(8) -0.0031(8) 0.0022(9)
C18 0.0322(11) 0.0364(10) 0.0255(11) 0.0019(9) -0.0019(8) 0.0008(9)
C34 0.0397(12) 0.0249(9) 0.0270(11) 0.0016(8) 0.0019(9) 0.0016(8)
C29 0.0288(10) 0.0357(10) 0.0246(10) 0.0009(8) 0.0039(8) 0.0019(8)
C39 0.0421(12) 0.0337(10) 0.0295(12) 0.0013(9) 0.0013(9) -0.0010(9)
C17 0.0303(10) 0.0302(10) 0.0244(10) 0.0021(8) -0.0023(8) 0.0023(8)
C32 0.0349(11) 0.0305(10) 0.0307(11) 0.0032(9) 0.0043(9) 0.0019(9)
C21 0.0443(13) 0.0364(11) 0.0309(12) -0.0063(9) -0.0010(9) 0.0055(10)
C35 0.0416(12) 0.0306(10) 0.0299(11) 0.0003(9) 0.0039(9) 0.0023(9)
C26 0.0384(12) 0.0363(11) 0.0315(12) -0.0052(9) 0.0069(9) 0.0020(9)
C36 0.0473(14) 0.0443(12) 0.0302(12) -0.0040(10) 0.0084(10) 0.0035(11)
C38 0.0455(14) 0.0531(14) 0.0307(12) -0.0036(11) -0.0029(10) -0.0048(11)
C49 0.0530(14) 0.0380(11) 0.0268(12) -0.0013(9) -0.0019(10) -0.0015(10)
C19 0.0354(12) 0.0409(11) 0.0323(12) 0.0021(10) -0.0016(9) -0.0068(9)
C31 0.0397(12) 0.0316(10) 0.0246(11) 0.0057(8) 0.0018(9) 0.0010(9)
C40 0.0390(12) 0.0464(12) 0.0307(12) -0.0057(10) 0.0058(9) 0.0013(10)
C20 0.0435(13) 0.0351(11) 0.0387(13) -0.0032(10) -0.0046(10) -0.0050(10)
C33 0.0582(15) 0.0309(11) 0.0363(13) 0.0022(10) -0.0039(11) -0.0018(10)
C50 0.0458(14) 0.0462(13) 0.0365(13) 0.0005(10) 0.0126(10) -0.0002(11)
C2 0.0432(14) 0.0466(13) 0.0421(14) 0.0049(11) -0.0045(11) -0.0032(11)
C28 0.0610(17) 0.0516(14) 0.0329(13) -0.0016(11) 0.0130(11) 0.0037(12)
C1 0.0464(13) 0.0341(11) 0.0351(12) -0.0005(9) 0.0006(10) 0.0031(10)
C46 0.0658(17) 0.0306(11) 0.0409(14) -0.0010(10) -0.0088(12) -0.0077(11)
C3 0.0446(14) 0.0532(14) 0.0480(15) 0.0018(12) 0.0033(11) 0.0131(12)
C30 0.0429(12) 0.0354(11) 0.0290(11) 0.0026(9) -0.0012(9) 0.0027(9)
C4 0.0474(14) 0.0414(12) 0.0416(14) -0.0092(11) 0.0036(11) 0.0073(11)
C43 0.0375(12) 0.0477(12) 0.0308(12) -0.0061(10) -0.0012(9) -0.0036(10)
C16 0.0519(15) 0.0453(13) 0.0357(13) 0.0028(11) 0.0074(11) -0.0051(11)
C27 0.0403(13) 0.0438(13) 0.0508(15) -0.0073(11) 0.0072(11) 0.0054(11)
C37 0.0588(16) 0.0533(14) 0.0268(12) -0.0074(11) 0.0020(11) 0.0012(12)
C25 0.0427(14) 0.0540(14) 0.0481(15) 0.0045(12) 0.0105(11) 0.0107(12)
C13 0.0362(13) 0.0384(12) 0.0635(17) -0.0078(12) 0.0087(11) -0.0022(10)
C24 0.0514(15) 0.0511(14) 0.0409(14) 0.0001(12) 0.0160(11) -0.0054(12)
C41 0.0487(15) 0.0524(14) 0.0446(15) -0.0069(12) 0.0118(11) -0.0035(12)
C14 0.0470(15) 0.0483(14) 0.0661(19) -0.0221(14) -0.0129(13) 0.0110(12)
C45 0.0626(18) 0.0633(17) 0.0441(15) -0.0075(13) 0.0114(13) -0.0217(14)
C44 0.0439(15) 0.0682(17) 0.0591(18) 0.0000(15) 0.0035(13) 0.0090(13)
C42 0.0438(15) 0.0603(16) 0.0606(18) 0.0013(14) 0.0002(12) 0.0089(13)
C53 0.0479(15) 0.0549(14) 0.0471(15) 0.0106(12) 0.0036(11) 0.0230(12)
C8 0.0455(15) 0.0534(15) 0.0591(17) 0.0144(13) 0.0030(12) 0.0034(12)
C15 0.074(2) 0.0549(15) 0.0342(14) -0.0044(12) -0.0071(13) 0.0196(14)
C51 0.0366(16) 0.081(2) 0.049(3) -0.0100(19) 0.0075(14) 0.0010(15)
C48 0.053(3) 0.0474(16) 0.0297(16) 0.0097(13) -0.0090(17) -0.0017(18)
C52 0.0403(15) 0.0758(19) 0.0659(19) -0.0031(16) 0.0027(13) 0.0203(14)
C5 0.0567(17) 0.0580(16) 0.078(2) -0.0241(16) 0.0006(15) 0.0152(14)
C7 0.0547(18) 0.0583(17) 0.102(3) 0.0248(19) 0.0132(18) 0.0153(15)
C6 0.062(2) 0.0484(16) 0.124(3) -0.0125(19) 0.027(2) 0.0138(15)
C47 0.065(2) 0.0534(19) 0.051(2) 0.0171(16) -0.0095(19) -0.0239(19)
N3 0.042(3) 0.051(5) 0.031(3) 0.002(4) 0.005(2) -0.005(4)
C9 0.045(3) 0.049(3) 0.038(4) 0.015(2) -0.001(2) 0.000(3)
C10 0.046(3) 0.068(4) 0.050(4) 0.025(3) -0.001(2) -0.005(3)
C11 0.040(3) 0.095(7) 0.028(3) 0.020(4) 0.006(2) 0.006(4)
C12 0.039(3) 0.063(4) 0.036(3) -0.003(4) 0.001(2) 0.011(4)
C51A 0.0366(16) 0.081(2) 0.049(3) -0.0100(19) 0.0075(14) 0.0010(15)
C47A 0.065(2) 0.0534(19) 0.051(2) 0.0171(16) -0.0095(19) -0.0239(19)
C48A 0.053(3) 0.0474(16) 0.0297(16) 0.0097(13) -0.0090(17) -0.0017(18)
N3A 0.042(3) 0.051(5) 0.031(3) 0.002(4) 0.005(2) -0.005(4)
C9A 0.107(8) 0.064(6) 0.061(7) 0.017(5) 0.017(6) -0.008(6)
C10A 0.124(10) 0.078(8) 0.061(7) 0.024(6) 0.019(6) -0.032(7)
C11A 0.064(5) 0.094(7) 0.043(4) 0.012(5) 0.010(4) -0.020(6)
C12A 0.040(4) 0.076(5) 0.026(4) 0.000(5) 0.004(3) -0.003(5)

loop_
_atom_type_symbol
_atom_type_description
_atom_type_scat_dispersion_real
_atom_type_scat_dispersion_imag
_atom_type_scat_source
Mg Mg 0.1719 0.1771 'International Tables Vol C Tables 4.2.6.8 and 6.1.1.4'
Al Al 0.2130 0.2455 'International Tables Vol C Tables 4.2.6.8 and 6.1.1.4'
O O 0.0492 0.0322 'International Tables Vol C Tables 4.2.6.8 and 6.1.1.4'
N N 0.0311 0.0180 'International Tables Vol C Tables 4.2.6.8 and 6.1.1.4'
C C 0.0181 0.0091 'International Tables Vol C Tables 4.2.6.8 and 6.1.1.4'
H H 0.0000 0.0000 'International Tables Vol C Tables 4.2.6.8 and 6.1.1.4'

loop_
_geom_angle_atom_site_label_1
_geom_angle_atom_site_label_2
_geom_angle_atom_site_label_3
_geom_angle
_geom_angle_site_symmetry_1
_geom_angle_site_symmetry_3
_geom_angle_publ_flag
O2 Mg1 O1 99.39(7) . . ?
O2 Mg1 N6 115.84(8) . . ?
O1 Mg1 N6 113.71(7) . . ?
O2 Mg1 N5 112.37(7) . . ?
O1 Mg1 N5 120.24(7) . . ?
N6 Mg1 N5 96.41(7) . . ?
N3A Al1 N4 114.2(5) . . ?
N3A Al1 N2 105.2(7) . . ?
N4 Al1 N2 109.33(10) . . ?
N3A Al1 N1 109.4(8) . . ?
N4 Al1 N1 108.35(9) . . ?
N2 Al1 N1 110.33(9) . . ?
N4 Al1 N3 103.1(4) . . ?
N2 Al1 N3 112.2(5) . . ?
N1 Al1 N3 113.2(6) . . ?
C46 O1 C49 108.28(16) . . ?
C46 O1 Mg1 123.94(13) . . ?
C49 O1 Mg1 127.37(13) . . ?
C53 O2 C50 108.89(17) . . ?
C53 O2 Mg1 127.50(14) . . ?
C50 O2 Mg1 123.57(13) . . ?
C32 N6 C34 118.67(17) . . ?
C32 N6 Mg1 118.34(14) . . ?
C34 N6 Mg1 122.94(13) . . ?
C29 N5 C17 119.79(17) . . ?
C29 N5 Mg1 118.46(14) . . ?
C17 N5 Mg1 121.60(13) . . ?
C1 N1 C4 105.83(19) . . ?
C1 N1 Al1 128.89(15) . . ?
C4 N1 Al1 124.58(17) . . ?
C16 N4 C13 105.4(2) . . ?
C16 N4 Al1 124.11(16) . . ?
C13 N4 Al1 127.93(17) . . ?
C18 C23 C25 111.23(19) . . ?
C18 C23 C24 113.23(19) . . ?
C25 C23 C24 109.5(2) . . ?
C18 C23 H23 107.6 . . ?
C25 C23 H23 107.6 . . ?
C24 C23 H23 107.6 . . ?
C5 N2 C8 105.9(2) . . ?
C5 N2 Al1 129.8(2) . . ?
C8 N2 Al1 123.98(19) . . ?
C21 C22 C17 118.1(2) . . ?
C21 C22 C26 118.84(19) . . ?
C17 C22 C26 123.02(19) . . ?
C19 C18 C17 118.5(2) . . ?
C19 C18 C23 120.6(2) . . ?
C17 C18 C23 120.90(19) . . ?
C39 C34 C35 120.2(2) . . ?
C39 C34 N6 121.05(19) . . ?
C35 C34 N6 118.61(19) . . ?
N5 C29 C31 124.21(19) . . ?
N5 C29 C30 120.94(19) . . ?
C31 C29 C30 114.85(18) . . ?
C38 C39 C34 118.6(2) . . ?
C38 C39 C43 119.2(2) . . ?
C34 C39 C43 122.2(2) . . ?
C22 C17 C18 120.75(19) . . ?
C22 C17 N5 121.32(18) . . ?
C18 C17 N5 117.85(18) . . ?
N6 C32 C31 124.47(19) . . ?
N6 C32 C33 119.4(2) . . ?
C31 C32 C33 116.12(19) . . ?
C20 C21 C22 121.7(2) . . ?
C20 C21 H21 119.2 . . ?
C22 C21 H21 119.2 . . ?
C36 C35 C34 118.5(2) . . ?
C36 C35 C40 119.4(2) . . ?
C34 C35 C40 122.1(2) . . ?
C22 C26 C27 110.54(19) . . ?
C22 C26 C28 112.4(2) . . ?
C27 C26 C28 109.85(19) . . ?
C22 C26 H26 108.0 . . ?
C27 C26 H26 108.0 . . ?
C28 C26 H26 108.0 . . ?
C37 C36 C35 121.6(2) . . ?
C37 C36 H36 119.2 . . ?
C35 C36 H36 119.2 . . ?
C37 C38 C39 121.8(2) . . ?
C37 C38 H38 119.1 . . ?
C39 C38 H38 119.1 . . ?
O1 C49 C48 107.6(2) . . ?
O1 C49 C48A 97.7(5) . . ?
O1 C49 H49A 110.3 . . ?
C48 C49 H49A 109.9 . . ?
O1 C49 H49B 110.7 . . ?
C48 C49 H49B 109.7 . . ?
H49A C49 H49B 108.7 . . ?
O1 C49 H49C 110.7 . . ?
C48A C49 H49C 116.7 . . ?
O1 C49 H49D 111.0 . . ?
C48A C49 H49D 111.3 . . ?
H49C C49 H49D 109.0 . . ?
C20 C19 C18 121.1(2) . . ?
C20 C19 H19 119.5 . . ?
C18 C19 H19 119.5 . . ?
C32 C31 C29 130.27(19) . . ?
C32 C31 H31 114.9 . . ?
C29 C31 H31 114.9 . . ?
C35 C40 C42 111.2(2) . . ?
C35 C40 C41 111.1(2) . . ?
C42 C40 C41 110.1(2) . . ?
C35 C40 H40 108.1 . . ?
C42 C40 H40 108.1 . . ?
C41 C40 H40 108.1 . . ?
C21 C20 C19 119.9(2) . . ?
C21 C20 H20 120.0 . . ?
C19 C20 H20 120.0 . . ?
C32 C33 H33A 109.5 . . ?
C32 C33 H33B 109.5 . . ?
H33A C33 H33B 109.5 . . ?
C32 C33 H33C 109.5 . . ?
H33A C33 H33C 109.5 . . ?
H33B C33 H33C 109.5 . . ?
O2 C50 C51 104.8(2) . . ?
O2 C50 C51A 109.3(5) . . ?
O2 C50 H50A 111.2 . . ?
C51 C50 H50A 109.4 . . ?
O2 C50 H50B 110.8 . . ?
C51 C50 H50B 111.5 . . ?
H50A C50 H50B 109.1 . . ?
O2 C50 H50C 110.3 . . ?
C51A C50 H50C 100.5 . . ?
O2 C50 H50D 110.0 . . ?
C51A C50 H50D 117.8 . . ?
H50C C50 H50D 108.5 . . ?
C1 C2 C3 106.7(2) . . ?
C1 C2 H2 126.7 . . ?
C3 C2 H2 126.7 . . ?
C26 C28 H28A 109.5 . . ?
C26 C28 H28B 109.5 . . ?
H28A C28 H28B 109.5 . . ?
C26 C28 H28C 109.5 . . ?
H28A C28 H28C 109.5 . . ?
H28B C28 H28C 109.5 . . ?
C2 C1 N1 110.4(2) . . ?
C2 C1 H1 124.8 . . ?
N1 C1 H1 124.8 . . ?
O1 C46 C47A 105.4(5) . . ?
O1 C46 C47 103.3(2) . . ?
O1 C46 H46A 111.1 . . ?
C47 C46 H46A 111.2 . . ?
O1 C46 H46B 111.2 . . ?
C47 C46 H46B 110.9 . . ?
H46A C46 H46B 109.1 . . ?
O1 C46 H46C 110.2 . . ?
C47A C46 H46C 110.8 . . ?
O1 C46 H46D 110.2 . . ?
C47A C46 H46D 111.7 . . ?
H46C C46 H46D 108.5 . . ?
C4 C3 C2 106.9(2) . . ?
C4 C3 H3 126.5 . . ?
C2 C3 H3 126.5 . . ?
C29 C30 H30A 109.5 . . ?
C29 C30 H30B 109.5 . . ?
H30A C30 H30B 109.5 . . ?
C29 C30 H30C 109.5 . . ?
H30A C30 H30C 109.5 . . ?
H30B C30 H30C 109.5 . . ?
C3 C4 N1 110.1(2) . . ?
C3 C4 H4 124.9 . . ?
N1 C4 H4 124.9 . . ?
C39 C43 C44 111.4(2) . . ?
C39 C43 C45 111.9(2) . . ?
C44 C43 C45 110.2(2) . . ?
C39 C43 H43 107.7 . . ?
C44 C43 H43 107.7 . . ?
C45 C43 H43 107.7 . . ?
C15 C16 N4 110.3(2) . . ?
C15 C16 H16 124.8 . . ?
N4 C16 H16 124.8 . . ?
C26 C27 H27A 109.5 . . ?
C26 C27 H27B 109.5 . . ?
H27A C27 H27B 109.5 . . ?
C26 C27 H27C 109.5 . . ?
H27A C27 H27C 109.5 . . ?
H27B C27 H27C 109.5 . . ?
C36 C37 C38 119.3(2) . . ?
C36 C37 H37 120.3 . . ?
C38 C37 H37 120.3 . . ?
C23 C25 H25A 109.5 . . ?
C23 C25 H25B 109.5 . . ?
H25A C25 H25B 109.5 . . ?
C23 C25 H25C 109.5 . . ?
H25A C25 H25C 109.5 . . ?
H25B C25 H25C 109.5 . . ?
C14 C13 N4 110.7(2) . . ?
C14 C13 H13 124.6 . . ?
N4 C13 H13 124.6 . . ?
C23 C24 H24A 109.5 . . ?
C23 C24 H24B 109.5 . . ?
H24A C24 H24B 109.5 . . ?
C23 C24 H24C 109.5 . . ?
H24A C24 H24C 109.5 . . ?
H24B C24 H24C 109.5 . . ?
C40 C41 H41A 109.5 . . ?
C40 C41 H41B 109.5 . . ?
H41A C41 H41B 109.5 . . ?
C40 C41 H41C 109.5 . . ?
H41A C41 H41C 109.5 . . ?
H41B C41 H41C 109.5 . . ?
C13 C14 C15 106.7(2) . . ?
C13 C14 H14 126.7 . . ?
C15 C14 H14 126.7 . . ?
C43 C45 H45A 109.5 . . ?
C43 C45 H45B 109.5 . . ?
H45A C45 H45B 109.5 . . ?
C43 C45 H45C 109.5 . . ?
H45A C45 H45C 109.5 . . ?
H45B C45 H45C 109.5 . . ?
C43 C44 H44A 109.5 . . ?
C43 C44 H44B 109.5 . . ?
H44A C44 H44B 109.5 . . ?
C43 C44 H44C 109.5 . . ?
H44A C44 H44C 109.5 . . ?
H44B C44 H44C 109.5 . . ?
C40 C42 H42A 109.5 . . ?
C40 C42 H42B 109.5 . . ?
H42A C42 H42B 109.5 . . ?
C40 C42 H42C 109.5 . . ?
H42A C42 H42C 109.5 . . ?
H42B C42 H42C 109.5 . . ?
O2 C53 C52 106.5(2) . . ?
O2 C53 H53A 110.4 . . ?
C52 C53 H53A 110.4 . . ?
O2 C53 H53B 110.4 . . ?
C52 C53 H53B 110.4 . . ?
H53A C53 H53B 108.6 . . ?
C7 C8 N2 110.2(3) . . ?
C7 C8 H8 124.9 . . ?
N2 C8 H8 124.9 . . ?
C16 C15 C14 106.8(2) . . ?
C16 C15 H15 126.6 . . ?
C14 C15 H15 126.6 . . ?
C50 C51 C52 103.7(2) . . ?
C50 C51 H51A 111.0 . . ?
C52 C51 H51A 111.0 . . ?
C50 C51 H51B 111.0 . . ?
C52 C51 H51B 111.0 . . ?
H51A C51 H51B 109.0 . . ?
C49 C48 C47 101.8(3) . . ?
C49 C48 H48A 111.4 . . ?
C47 C48 H48A 111.4 . . ?
C49 C48 H48B 111.4 . . ?
C47 C48 H48B 111.4 . . ?
H48A C48 H48B 109.3 . . ?
C53 C52 C51 104.5(2) . . ?
C53 C52 C51A 111.1(5) . . ?
C53 C52 H52A 111.5 . . ?
C51 C52 H52A 111.3 . . ?
C53 C52 H52B 111.0 . . ?
C51 C52 H52B 109.5 . . ?
H52A C52 H52B 109.1 . . ?
C53 C52 H52C 109.4 . . ?
C51A C52 H52C 118.5 . . ?
C53 C52 H52D 109.0 . . ?
C51A C52 H52D 100.4 . . ?
H52C C52 H52D 107.8 . . ?
C6 C5 N2 110.2(3) . . ?
C6 C5 H5 124.9 . . ?
N2 C5 H5 124.9 . . ?
C8 C7 C6 106.4(3) . . ?
C8 C7 H7 126.8 . . ?
C6 C7 H7 126.8 . . ?
C5 C6 C7 107.2(3) . . ?
C5 C6 H6 126.4 . . ?
C7 C6 H6 126.4 . . ?
C48 C47 C46 102.0(3) . . ?
C48 C47 H47A 111.4 . . ?
C46 C47 H47A 111.4 . . ?
C48 C47 H47B 111.4 . . ?
C46 C47 H47B 111.4 . . ?
H47A C47 H47B 109.2 . . ?
C9 N3 C12 105.8(10) . . ?
C9 N3 Al1 126.5(10) . . ?
C12 N3 Al1 127.3(7) . . ?
N3 C9 C10 110.6(8) . . ?
N3 C9 H9 124.7 . . ?
C10 C9 H9 124.7 . . ?
C9 C10 C11 106.5(6) . . ?
C9 C10 H10 126.7 . . ?
C11 C10 H10 126.7 . . ?
C12 C11 C10 106.8(6) . . ?
C12 C11 H11 126.6 . . ?
C10 C11 H11 126.6 . . ?
C11 C12 N3 110.2(7) . . ?
C11 C12 H12 124.9 . . ?
N3 C12 H12 124.9 . . ?
C52 C51A C50 102.1(7) . . ?
C52 C51A H51C 111.3 . . ?
C50 C51A H51C 111.3 . . ?
C52 C51A H51D 111.3 . . ?
C50 C51A H51D 111.3 . . ?
H51C C51A H51D 109.2 . . ?
C46 C47A C48A 93.1(8) . . ?
C46 C47A H47C 113.1 . . ?
C48A C47A H47C 113.1 . . ?
C46 C47A H47D 113.1 . . ?
C48A C47A H47D 113.1 . . ?
H47C C47A H47D 110.5 . . ?
C49 C48A C47A 98.0(7) . . ?
C49 C48A H48C 112.2 . . ?
C47A C48A H48C 112.2 . . ?
C49 C48A H48D 112.2 . . ?
C47A C48A H48D 112.2 . . ?
H48C C48A H48D 109.8 . . ?
C9A N3A C12A 105.9(15) . . ?
C9A N3A Al1 127.3(14) . . ?
C12A N3A Al1 126.6(12) . . ?
C10A C9A N3A 108.9(14) . . ?
C10A C9A H9A 125.5 . . ?
N3A C9A H9A 125.5 . . ?
C9A C10A C11A 108.8(11) . . ?
C9A C10A H10A 125.6 . . ?
C11A C10A H10A 125.6 . . ?
C12A C11A C10A 107.4(10) . . ?
C12A C11A H11A 126.3 . . ?
C10A C11A H11A 126.3 . . ?
C11A C12A N3A 108.9(11) . . ?
C11A C12A H12A 125.5 . . ?
N3A C12A H12A 125.5 . . ?

loop_
_geom_bond_atom_site_label_1
_geom_bond_atom_site_label_2
_geom_bond_distance
_geom_bond_site_symmetry_2
_geom_bond_publ_flag
Mg1 O2 1.9862(16) . ?
Mg1 O1 1.9883(16) . ?
Mg1 N6 2.0055(18) . ?
Mg1 N5 2.0230(18) . ?
Al1 N3A 1.79(2) . ?
Al1 N4 1.845(2) . ?
Al1 N2 1.845(2) . ?
Al1 N1 1.858(2) . ?
Al1 N3 1.912(15) . ?
O1 C46 1.457(3) . ?
O1 C49 1.470(3) . ?
O2 C53 1.461(3) . ?
O2 C50 1.469(3) . ?
N6 C32 1.339(3) . ?
N6 C34 1.433(3) . ?
N5 C29 1.330(3) . ?
N5 C17 1.445(3) . ?
N1 C1 1.373(3) . ?
N1 C4 1.376(3) . ?
N4 C16 1.367(3) . ?
N4 C13 1.373(3) . ?
C23 C18 1.518(3) . ?
C23 C25 1.525(3) . ?
C23 C24 1.530(3) . ?
C23 H23 1.0000 . ?
N2 C5 1.368(3) . ?
N2 C8 1.375(3) . ?
C22 C21 1.396(3) . ?
C22 C17 1.404(3) . ?
C22 C26 1.517(3) . ?
C18 C19 1.394(3) . ?
C18 C17 1.416(3) . ?
C34 C39 1.407(3) . ?
C34 C35 1.413(3) . ?
C29 C31 1.411(3) . ?
C29 C30 1.507(3) . ?
C39 C38 1.388(3) . ?
C39 C43 1.519(3) . ?
C32 C31 1.395(3) . ?
C32 C33 1.515(3) . ?
C21 C20 1.378(3) . ?
C21 H21 0.9500 . ?
C35 C36 1.390(3) . ?
C35 C40 1.522(3) . ?
C26 C27 1.529(3) . ?
C26 C28 1.533(3) . ?
C26 H26 1.0000 . ?
C36 C37 1.378(4) . ?
C36 H36 0.9500 . ?
C38 C37 1.379(3) . ?
C38 H38 0.9500 . ?
C49 C48 1.504(4) . ?
C49 C48A 1.542(9) . ?
C49 H49A 0.9893 . ?
C49 H49B 0.9902 . ?
C49 H49C 0.9893 . ?
C49 H49D 0.9901 . ?
C19 C20 1.378(3) . ?
C19 H19 0.9500 . ?
C31 H31 0.9500 . ?
C40 C42 1.531(3) . ?
C40 C41 1.534(3) . ?
C40 H40 1.0000 . ?
C20 H20 0.9500 . ?
C33 H33A 0.9800 . ?
C33 H33B 0.9800 . ?
C33 H33C 0.9800 . ?
C50 C51 1.501(4) . ?
C50 C51A 1.529(9) . ?
C50 H50A 0.9891 . ?
C50 H50B 0.9902 . ?
C50 H50C 0.9890 . ?
C50 H50D 0.9901 . ?
C2 C1 1.363(3) . ?
C2 C3 1.405(4) . ?
C2 H2 0.9500 . ?
C28 H28A 0.9800 . ?
C28 H28B 0.9800 . ?
C28 H28C 0.9800 . ?
C1 H1 0.9500 . ?
C46 C47A 1.464(8) . ?
C46 C47 1.535(5) . ?
C46 H46A 0.9889 . ?
C46 H46B 0.9901 . ?
C46 H46C 0.9894 . ?
C46 H46D 0.9900 . ?
C3 C4 1.365(4) . ?
C3 H3 0.9500 . ?
C30 H30A 0.9800 . ?
C30 H30B 0.9800 . ?
C30 H30C 0.9800 . ?
C4 H4 0.9500 . ?
C43 C44 1.523(4) . ?
C43 C45 1.530(3) . ?
C43 H43 1.0000 . ?
C16 C15 1.361(4) . ?
C16 H16 0.9500 . ?
C27 H27A 0.9800 . ?
C27 H27B 0.9800 . ?
C27 H27C 0.9800 . ?
C37 H37 0.9500 . ?
C25 H25A 0.9800 . ?
C25 H25B 0.9800 . ?
C25 H25C 0.9800 . ?
C13 C14 1.351(4) . ?
C13 H13 0.9500 . ?
C24 H24A 0.9800 . ?
C24 H24B 0.9800 . ?
C24 H24C 0.9800 . ?
C41 H41A 0.9800 . ?
C41 H41B 0.9800 . ?
C41 H41C 0.9800 . ?
C14 C15 1.399(4) . ?
C14 H14 0.9500 . ?
C45 H45A 0.9800 . ?
C45 H45B 0.9800 . ?
C45 H45C 0.9800 . ?
C44 H44A 0.9800 . ?
C44 H44B 0.9800 . ?
C44 H44C 0.9800 . ?
C42 H42A 0.9800 . ?
C42 H42B 0.9800 . ?
C42 H42C 0.9800 . ?
C53 C52 1.485(4) . ?
C53 H53A 0.9900 . ?
C53 H53B 0.9900 . ?
C8 C7 1.362(4) . ?
C8 H8 0.9500 . ?
C15 H15 0.9500 . ?
C51 C52 1.502(5) . ?
C51 H51A 0.9900 . ?
C51 H51B 0.9900 . ?
C48 C47 1.530(5) . ?
C48 H48A 0.9900 . ?
C48 H48B 0.9900 . ?
C52 C51A 1.507(10) . ?
C52 H52A 0.9891 . ?
C52 H52B 0.9898 . ?
C52 H52C 0.9891 . ?
C52 H52D 0.9900 . ?
C5 C6 1.355(4) . ?
C5 H5 0.9500 . ?
C7 C6 1.404(5) . ?
C7 H7 0.9500 . ?
C6 H6 0.9500 . ?
C47 H47A 0.9900 . ?
C47 H47B 0.9900 . ?
N3 C9 1.365(11) . ?
N3 C12 1.372(17) . ?
C9 C10 1.372(10) . ?
C9 H9 0.9500 . ?
C10 C11 1.396(11) . ?
C10 H10 0.9500 . ?
C11 C12 1.371(12) . ?
C11 H11 0.9500 . ?
C12 H12 0.9500 . ?
C51A H51C 0.9900 . ?
C51A H51D 0.9900 . ?
C47A C48A 1.567(9) . ?
C47A H47C 0.9900 . ?
C47A H47D 0.9900 . ?
C48A H48C 0.9900 . ?
C48A H48D 0.9900 . ?
N3A C9A 1.364(17) . ?
N3A C12A 1.40(2) . ?
C9A C10A 1.351(18) . ?
C9A H9A 0.9500 . ?
C10A C11A 1.368(16) . ?
C10A H10A 0.9500 . ?
C11A C12A 1.346(13) . ?
C11A H11A 0.9500 . ?
C12A H12A 0.9500 . ?

loop_
_geom_torsion_atom_site_label_1
_geom_torsion_atom_site_label_2
_geom_torsion_atom_site_label_3
_geom_torsion_atom_site_label_4
_geom_torsion
_geom_torsion_site_symmetry_1
_geom_torsion_site_symmetry_2
_geom_torsion_site_symmetry_3
_geom_torsion_site_symmetry_4
_geom_torsion_publ_flag
N3A Al1 N1 C1 81.2(6) . . . . ?
N4 Al1 N1 C1 -153.68(19) . . . . ?
N2 Al1 N1 C1 -34.0(2) . . . . ?
N3 Al1 N1 C1 92.6(5) . . . . ?
N3A Al1 N1 C4 -87.7(6) . . . . ?
N4 Al1 N1 C4 37.3(2) . . . . ?
N2 Al1 N1 C4 156.99(19) . . . . ?
N3 Al1 N1 C4 -76.4(5) . . . . ?
N3A Al1 N4 C16 174.7(9) . . . . ?
N2 Al1 N4 C16 -67.7(2) . . . . ?
N1 Al1 N4 C16 52.6(2) . . . . ?
N3 Al1 N4 C16 172.8(6) . . . . ?
N3A Al1 N4 C13 -26.0(9) . . . . ?
N2 Al1 N4 C13 91.6(2) . . . . ?
N1 Al1 N4 C13 -148.1(2) . . . . ?
N3 Al1 N4 C13 -27.9(6) . . . . ?
N3A Al1 N2 C5 -49.4(7) . . . . ?
N4 Al1 N2 C5 -172.5(2) . . . . ?
N1 Al1 N2 C5 68.4(3) . . . . ?
N3 Al1 N2 C5 -58.8(6) . . . . ?
N3A Al1 N2 C8 123.2(7) . . . . ?
N4 Al1 N2 C8 0.1(2) . . . . ?
N1 Al1 N2 C8 -118.9(2) . . . . ?
N3 Al1 N2 C8 113.9(6) . . . . ?
C25 C23 C18 C19 -99.8(2) . . . . ?
C24 C23 C18 C19 23.9(3) . . . . ?
C25 C23 C18 C17 78.6(3) . . . . ?
C24 C23 C18 C17 -157.7(2) . . . . ?
C32 N6 C34 C39 -100.2(2) . . . . ?
Mg1 N6 C34 C39 82.3(2) . . . . ?
C32 N6 C34 C35 83.3(2) . . . . ?
Mg1 N6 C34 C35 -94.1(2) . . . . ?
C17 N5 C29 C31 173.01(19) . . . . ?
Mg1 N5 C29 C31 -11.3(3) . . . . ?
C17 N5 C29 C30 -6.3(3) . . . . ?
Mg1 N5 C29 C30 169.35(15) . . . . ?
C35 C34 C39 C38 1.4(3) . . . . ?
N6 C34 C39 C38 -175.0(2) . . . . ?
C35 C34 C39 C43 -178.2(2) . . . . ?
N6 C34 C39 C43 5.4(3) . . . . ?
C21 C22 C17 C18 -1.0(3) . . . . ?
C26 C22 C17 C18 -178.8(2) . . . . ?
C21 C22 C17 N5 175.65(19) . . . . ?
C26 C22 C17 N5 -2.2(3) . . . . ?
C19 C18 C17 C22 0.7(3) . . . . ?
C23 C18 C17 C22 -177.8(2) . . . . ?
C19 C18 C17 N5 -176.07(18) . . . . ?
C23 C18 C17 N5 5.5(3) . . . . ?
C29 N5 C17 C22 80.1(2) . . . . ?
Mg1 N5 C17 C22 -95.4(2) . . . . ?
C29 N5 C17 C18 -103.1(2) . . . . ?
Mg1 N5 C17 C18 81.3(2) . . . . ?
C34 N6 C32 C31 -163.8(2) . . . . ?
Mg1 N6 C32 C31 13.8(3) . . . . ?
C34 N6 C32 C33 14.6(3) . . . . ?
Mg1 N6 C32 C33 -167.84(16) . . . . ?
C17 C22 C21 C20 1.2(3) . . . . ?
C26 C22 C21 C20 179.1(2) . . . . ?
C39 C34 C35 C36 -1.6(3) . . . . ?
N6 C34 C35 C36 174.86(19) . . . . ?
C39 C34 C35 C40 178.2(2) . . . . ?
N6 C34 C35 C40 -5.3(3) . . . . ?
C21 C22 C26 C27 -66.1(3) . . . . ?
C17 C22 C26 C27 111.7(2) . . . . ?
C21 C22 C26 C28 57.0(3) . . . . ?
C17 C22 C26 C28 -125.2(2) . . . . ?
C34 C35 C36 C37 0.9(3) . . . . ?
C40 C35 C36 C37 -178.9(2) . . . . ?
C34 C39 C38 C37 -0.5(4) . . . . ?
C43 C39 C38 C37 179.2(2) . . . . ?
C46 O1 C49 C48 0.0(3) . . . . ?
Mg1 O1 C49 C48 -172.8(2) . . . . ?
C46 O1 C49 C48A -20.8(5) . . . . ?
Mg1 O1 C49 C48A 166.4(5) . . . . ?
C17 C18 C19 C20 -0.5(3) . . . . ?
C23 C18 C19 C20 177.9(2) . . . . ?
N6 C32 C31 C29 10.6(4) . . . . ?
C33 C32 C31 C29 -167.8(2) . . . . ?
N5 C29 C31 C32 -12.0(4) . . . . ?
C30 C29 C31 C32 167.4(2) . . . . ?
C36 C35 C40 C42 63.1(3) . . . . ?
C34 C35 C40 C42 -116.8(2) . . . . ?
C36 C35 C40 C41 -60.0(3) . . . . ?
C34 C35 C40 C41 120.1(2) . . . . ?
C22 C21 C20 C19 -1.0(3) . . . . ?
C18 C19 C20 C21 0.7(3) . . . . ?
C53 O2 C50 C51 -16.4(3) . . . . ?
Mg1 O2 C50 C51 165.8(2) . . . . ?
C53 O2 C50 C51A 12.8(13) . . . . ?
Mg1 O2 C50 C51A -165.1(13) . . . . ?
C3 C2 C1 N1 0.2(3) . . . . ?
C4 N1 C1 C2 -0.6(3) . . . . ?
Al1 N1 C1 C2 -171.18(17) . . . . ?
C49 O1 C46 C47A -17.7(6) . . . . ?
Mg1 O1 C46 C47A 155.5(6) . . . . ?
C49 O1 C46 C47 24.7(3) . . . . ?
Mg1 O1 C46 C47 -162.1(2) . . . . ?
C1 C2 C3 C4 0.2(3) . . . . ?
C2 C3 C4 N1 -0.6(3) . . . . ?
C1 N1 C4 C3 0.7(3) . . . . ?
Al1 N1 C4 C3 171.82(18) . . . . ?
C38 C39 C43 C44 64.6(3) . . . . ?
C34 C39 C43 C44 -115.8(2) . . . . ?
C38 C39 C43 C45 -59.3(3) . . . . ?
C34 C39 C43 C45 120.3(2) . . . . ?
C13 N4 C16 C15 0.1(3) . . . . ?
Al1 N4 C16 C15 163.28(18) . . . . ?
C35 C36 C37 C38 0.0(4) . . . . ?
C39 C38 C37 C36 -0.2(4) . . . . ?
C16 N4 C13 C14 -0.4(3) . . . . ?
Al1 N4 C13 C14 -162.77(18) . . . . ?
N4 C13 C14 C15 0.6(3) . . . . ?
C50 O2 C53 C52 -4.9(3) . . . . ?
Mg1 O2 C53 C52 172.88(18) . . . . ?
C5 N2 C8 C7 0.1(3) . . . . ?
Al1 N2 C8 C7 -174.0(2) . . . . ?
N4 C16 C15 C14 0.3(3) . . . . ?
C13 C14 C15 C16 -0.5(3) . . . . ?
O2 C50 C51 C52 30.9(4) . . . . ?
O1 C49 C48 C47 -24.7(4) . . . . ?
O2 C53 C52 C51 24.2(3) . . . . ?
O2 C53 C52 C51A -4.9(14) . . . . ?
C50 C51 C52 C53 -33.9(4) . . . . ?
C8 N2 C5 C6 -0.6(3) . . . . ?
Al1 N2 C5 C6 173.1(2) . . . . ?
N2 C8 C7 C6 0.4(4) . . . . ?
N2 C5 C6 C7 0.9(4) . . . . ?
C8 C7 C6 C5 -0.8(4) . . . . ?
C49 C48 C47 C46 38.8(4) . . . . ?
O1 C46 C47 C48 -39.5(4) . . . . ?
C12 N3 C9 C10 -2.2(14) . . . . ?
Al1 N3 C9 C10 -175.5(10) . . . . ?
N3 C9 C10 C11 2.6(10) . . . . ?
C9 C10 C11 C12 -2.0(8) . . . . ?
C10 C11 C12 N3 0.7(12) . . . . ?
C9 N3 C12 C11 0.8(15) . . . . ?
Al1 N3 C12 C11 174.1(11) . . . . ?
C53 C52 C51A C50 12(2) . . . . ?
O2 C50 C51A C52 -15(2) . . . . ?
O1 C46 C47A C48A 46.5(8) . . . . ?
O1 C49 C48A C47A 49.1(8) . . . . ?
C46 C47A C48A C49 -58.9(9) . . . . ?
N4 Al1 N3A C9A -43(2) . . . . ?
N2 Al1 N3A C9A -163.0(18) . . . . ?
N1 Al1 N3A C9A 78.5(19) . . . . ?
N4 Al1 N3A C12A 130.8(15) . . . . ?
N2 Al1 N3A C12A 11(2) . . . . ?
N1 Al1 N3A C12A -107.6(18) . . . . ?
C12A N3A C9A C10A 3(2) . . . . ?
Al1 N3A C9A C10A 177.6(16) . . . . ?
N3A C9A C10A C11A -1.2(19) . . . . ?
C9A C10A C11A C12A -0.8(17) . . . . ?
C10A C11A C12A N3A 2.5(18) . . . . ?
C9A N3A C12A C11A -3.2(19) . . . . ?
Al1 N3A C12A C11A -178.1(14) . . . . ?
